data_1528061
loop_
_publ_author_name
'Sevov, S.C.'
'Ostenson, J.E.'
'Corbett, J.D.'

_publ_section_title
;
 K8 In10 Hg: a Zintl phase with isolated In10 Hg clusters
;
_journal_name_full 'Journal of Alloys Compd.'
_journal_page_first 289
_journal_page_last 294
_journal_volume 202
_journal_year 1993
_chemical_formula_sum 'Hg In10 K8'
_space_group_IT_number 176
_symmetry_space_group_name_Hall '-P 6c'
_symmetry_space_group_name_H-M 'P 63/m'
_cell_angle_alpha 90
_cell_angle_beta 90
_cell_angle_gamma 120
_cell_formula_units_Z 2
_cell_length_a 9.9812
_cell_length_b 9.9812
_cell_length_c 16.851
_cell_volume 1453.857
_citation_journal_id_ASTM JALCEU
_cod_data_source_file Sevov_JALCEU_1993_548.cif
_cod_data_source_block Hg1In10K8
_cod_original_cell_volume 1453.858
_cod_original_formula_sum 'Hg1 In10 K8'
_cod_database_code 1528061

loop_
_symmetry_equiv_pos_as_xyz
x,y,z
x-y,x,z+1/2
-y,x-y,z
-x,-y,z+1/2
-x+y,-x,z
y,-x+y,z+1/2
-x,-y,-z
-x+y,-x,-z-1/2
y,-x+y,-z
x,y,-z-1/2
x-y,x,-z
-y,x-y,-z-1/2

loop_
_atom_site_label
_atom_site_type_symbol
_atom_site_fract_x
_atom_site_fract_y
_atom_site_fract_z
_atom_site_occupancy
_atom_site_U_iso_or_equiv
In2 In 0.3333 0.6667 0.89952 1 0.0
K1 K 0 0 0.25 1 0.0
In3 In 0.4638 0.3457 0.25 1 0.0
In1 In 0.36822 0.05369 0.1569 0.828 0.0
Hg1 Hg 0.36822 0.05369 0.1569 0.172 0.0
K2 K 0.3333 0.6667 0.25 1 0.0
K3 K 0.6296 0.0695 0.4349 1 0.0
